data_2238753
loop_
_publ_author_name
'Oubabi, Radouane'
'Auhmani, Aziz'
'Ait Itto, My Youssef'
'Driss, Mohamed'
'Soumhi, El Hassane'

_publ_section_title
;
 2-Isopropyl-4-methoxy-5-methylphenyl acetate
;
_journal_issue 11
_journal_name_full 'Acta Crystallographica Section E'
_journal_page_first o1715
_journal_paper_doi 10.1107/S160053681302922X
_journal_volume 69
_journal_year 2013
_chemical_formula_iupac 'C13 H18 O3'
_chemical_formula_moiety 'C13 H18 O3'
_chemical_formula_sum 'C13 H18 O3'
_chemical_formula_weight 222.27
_chemical_name_systematic
;
2-Isopropyl-4-methoxy-5-methylphenyl acetate
;
_space_group_IT_number 14
_symmetry_cell_setting monoclinic
_symmetry_space_group_name_Hall '-P 2ybc'
_symmetry_space_group_name_H-M 'P 1 21/c 1'
_atom_sites_solution_hydrogens difmap
_atom_sites_solution_primary direct
_atom_sites_solution_secondary difmap
_audit_creation_method SHELXL-97
_cell_angle_alpha 90.00
_cell_angle_beta 100.34(2)
_cell_angle_gamma 90.00
_cell_formula_units_Z 4
_cell_length_a 10.829(2)
_cell_length_b 9.600(2)
_cell_length_c 12.530(3)
_cell_measurement_reflns_used 25
_cell_measurement_temperature 300(2)
_cell_measurement_theta_max 15
_cell_measurement_theta_min 10
_cell_volume 1281.4(5)
_computing_cell_refinement '<i>CAD-4 EXPRESS</i> (Enraf--Nonius, 1989)'
_computing_data_collection '<i>CAD-4 EXPRESS</i> (Enraf--Nonius, 1989)'
_computing_data_reduction '<i>MolEN</i> (Fair, 1990)'
_computing_molecular_graphics 'ORTEP-3 for Windows (Farrugia, 2012)'
_computing_publication_material 'WinGX (Farrugia, 2012)'
_computing_structure_refinement 'SHELXL97 (Sheldrick, 2008)'
_computing_structure_solution 'SHELXS97 (Sheldrick, 2008)'
_diffrn_ambient_temperature 300(2)
_diffrn_measured_fraction_theta_full 1.000
_diffrn_measured_fraction_theta_max 1.000
_diffrn_measurement_device_type 'Enraf--Nonius CAD-4'
_diffrn_measurement_method \w/2\q
_diffrn_radiation_monochromator graphite
_diffrn_radiation_source 'fine-focus sealed tube'
_diffrn_radiation_type MoK\a
_diffrn_radiation_wavelength 0.71073
_diffrn_reflns_av_R_equivalents 0.0182
_diffrn_reflns_av_sigmaI/netI 0.0339
_diffrn_reflns_limit_h_max 1
_diffrn_reflns_limit_h_min -13
_diffrn_reflns_limit_k_max 12
_diffrn_reflns_limit_k_min -1
_diffrn_reflns_limit_l_max 15
_diffrn_reflns_limit_l_min -15
_diffrn_reflns_number 3366
_diffrn_reflns_theta_full 26.97
_diffrn_reflns_theta_max 26.97
_diffrn_reflns_theta_min 2.69
_diffrn_standards_decay_% 1
_diffrn_standards_interval_time 60
_diffrn_standards_number 2
_exptl_absorpt_coefficient_mu 0.081
_exptl_absorpt_correction_T_max 0.992
_exptl_absorpt_correction_T_min 0.521
_exptl_absorpt_correction_type psi-scan
_exptl_absorpt_process_details '(North <i>et al.</i>, 1968)'
_exptl_crystal_colour colourless
_exptl_crystal_density_diffrn 1.152
_exptl_crystal_density_method 'not measured'
_exptl_crystal_description prism
_exptl_crystal_F_000 480
_exptl_crystal_size_max 0.3
_exptl_crystal_size_mid 0.15
_exptl_crystal_size_min 0.1
_refine_diff_density_max 0.156
_refine_diff_density_min -0.132
_refine_ls_extinction_coef 0.016(3)
_refine_ls_extinction_expression Fc^*^=kFc[1+0.001xFc^2^\l^3^/sin(2\q)]^-1/4^
_refine_ls_extinction_method 'SHELXL97 (Sheldrick, 2008)'
_refine_ls_goodness_of_fit_ref 1.018
_refine_ls_hydrogen_treatment constr
_refine_ls_matrix_type full
_refine_ls_number_parameters 151
_refine_ls_number_reflns 2780
_refine_ls_number_restraints 0
_refine_ls_restrained_S_all 1.018
_refine_ls_R_factor_all 0.0976
_refine_ls_R_factor_gt 0.0455
_refine_ls_shift/su_max 0.000
_refine_ls_shift/su_mean 0.000
_refine_ls_structure_factor_coef Fsqd
_refine_ls_weighting_details 'calc w=1/[\s^2^(Fo^2^)+(0.0525P)^2^+0.2201P] where P=(Fo^2^+2Fc^2^)/3'
_refine_ls_weighting_scheme calc
_refine_ls_wR_factor_gt 0.1082
_refine_ls_wR_factor_ref 0.1320
_reflns_number_gt 1594
_reflns_number_total 2780
_reflns_threshold_expression I>2sigma(I)
_cod_data_source_file is5314.cif
_cod_data_source_block I
_cod_original_sg_symbol_H-M 'P 21/c'
_cod_database_code 2238753

loop_
_symmetry_equiv_pos_as_xyz
'x, y, z'
'-x, y+1/2, -z+1/2'
'-x, -y, -z'
'x, -y-1/2, z-1/2'

loop_
_atom_site_type_symbol
_atom_site_label
_atom_site_fract_x
_atom_site_fract_y
_atom_site_fract_z
_atom_site_U_iso_or_equiv
_atom_site_adp_type
_atom_site_calc_flag
_atom_site_refinement_flags
_atom_site_occupancy
_atom_site_symmetry_multiplicity
O O1 0.76460(12) 0.08305(13) 0.33870(9) 0.0587(4) Uani d . 1 1
O O2 0.76646(18) -0.07552(19) 0.46746(13) 0.1062(7) Uani d . 1 1
O O3 0.43208(12) -0.20942(15) 0.03401(10) 0.0673(4) Uani d . 1 1
C C1 0.68418(16) -0.00154(18) 0.26312(13) 0.0496(4) Uani d . 1 1
C C2 0.73387(16) -0.09160(17) 0.19660(13) 0.0476(4) Uani d . 1 1
C C3 0.64806(16) -0.16266(18) 0.11839(14) 0.0522(4) Uani d . 1 1
H H1 0.6777 -0.2242 0.0715 0.063 Uiso calc R 1 1
C C4 0.52031(16) -0.14316(18) 0.10945(13) 0.0514(4) Uani d . 1 1
C C5 0.47183(17) -0.0533(2) 0.17877(14) 0.0562(5) Uani d . 1 1
C C6 0.55666(17) 0.0175(2) 0.25510(14) 0.0570(5) Uani d . 1 1
H H2 0.5272 0.0792 0.3020 0.068 Uiso calc R 1 1
C C7 0.79534(17) 0.0364(2) 0.44091(15) 0.0612(5) Uani d . 1 1
C C8 0.8695(2) 0.1412(3) 0.51249(17) 0.0803(7) Uani d . 1 1
H H3 0.8841 0.1081 0.5860 0.096 Uiso calc R 1 1
H H4 0.8239 0.2274 0.5082 0.096 Uiso calc R 1 1
H H5 0.9485 0.1559 0.4896 0.096 Uiso calc R 1 1
C C9 0.4748(2) -0.2910(2) -0.04666(16) 0.0742(6) Uani d . 1 1
H H6 0.5283 -0.2355 -0.0830 0.089 Uiso calc R 1 1
H H7 0.4041 -0.3229 -0.0983 0.089 Uiso calc R 1 1
H H8 0.5210 -0.3697 -0.0132 0.089 Uiso calc R 1 1
C C10 0.33271(18) -0.0334(3) 0.16960(19) 0.0812(7) Uani d . 1 1
H H9 0.3168 0.0323 0.2233 0.097 Uiso calc R 1 1
H H10 0.2943 -0.1210 0.1810 0.097 Uiso calc R 1 1
H H11 0.2982 0.0011 0.0986 0.097 Uiso calc R 1 1
C C11 0.87402(16) -0.11360(19) 0.20594(15) 0.0546(5) Uani d . 1 1
H H12 0.9162 -0.0529 0.2641 0.066 Uiso calc R 1 1
C C12 0.9114(2) -0.2629(2) 0.23722(18) 0.0747(6) Uani d . 1 1
H H13 0.8718 -0.3250 0.1813 0.090 Uiso calc R 1 1
H H14 0.8850 -0.2857 0.3043 0.090 Uiso calc R 1 1
H H15 1.0009 -0.2723 0.2458 0.090 Uiso calc R 1 1
C C13 0.9195(2) -0.0725(3) 0.10231(18) 0.0785(6) Uani d . 1 1
H H16 1.0093 -0.0797 0.1133 0.094 Uiso calc R 1 1
H H17 0.8949 0.0218 0.0837 0.094 Uiso calc R 1 1
H H19 0.8830 -0.1335 0.0445 0.094 Uiso calc R 1 1

loop_
_atom_site_aniso_label
_atom_site_aniso_U_11
_atom_site_aniso_U_22
_atom_site_aniso_U_33
_atom_site_aniso_U_12
_atom_site_aniso_U_13
_atom_site_aniso_U_23
O1 0.0685(8) 0.0536(7) 0.0512(7) -0.0086(6) 0.0036(6) -0.0056(6)
O2 0.1266(15) 0.1007(13) 0.0758(10) -0.0443(11) -0.0236(10) 0.0304(10)
O3 0.0564(7) 0.0792(9) 0.0621(8) -0.0073(7) -0.0007(6) -0.0123(7)
C1 0.0553(10) 0.0460(10) 0.0448(9) -0.0017(8) 0.0022(8) 0.0014(8)
C2 0.0509(9) 0.0444(9) 0.0464(9) -0.0011(8) 0.0054(7) 0.0033(8)
C3 0.0574(11) 0.0510(10) 0.0475(9) -0.0004(8) 0.0079(8) -0.0034(8)
C4 0.0508(10) 0.0521(10) 0.0481(9) -0.0037(8) 0.0006(8) 0.0019(8)
C5 0.0516(10) 0.0583(11) 0.0562(10) 0.0076(9) 0.0030(8) 0.0052(9)
C6 0.0624(11) 0.0543(11) 0.0543(11) 0.0077(9) 0.0108(9) -0.0040(9)
C7 0.0533(11) 0.0727(13) 0.0545(11) -0.0043(10) 0.0013(9) 0.0009(10)
C8 0.0706(13) 0.0957(17) 0.0675(13) -0.0095(12) -0.0071(11) -0.0155(12)
C9 0.0796(14) 0.0819(15) 0.0586(11) -0.0200(12) 0.0054(10) -0.0148(11)
C10 0.0567(12) 0.0940(17) 0.0900(16) 0.0120(12) 0.0052(11) -0.0100(13)
C11 0.0504(10) 0.0560(11) 0.0559(10) -0.0048(9) 0.0053(8) -0.0048(9)
C12 0.0615(12) 0.0719(14) 0.0860(15) 0.0071(11) 0.0006(11) 0.0076(12)
C13 0.0652(13) 0.0903(16) 0.0839(15) -0.0030(12) 0.0236(11) 0.0106(13)

loop_
_atom_type_symbol
_atom_type_description
_atom_type_scat_dispersion_real
_atom_type_scat_dispersion_imag
_atom_type_scat_source
H H 0.0000 0.0000 'International Tables Vol C Tables 4.2.6.8 and 6.1.1.4'
C C 0.0033 0.0016 'International Tables Vol C Tables 4.2.6.8 and 6.1.1.4'
O O 0.0106 0.0060 'International Tables Vol C Tables 4.2.6.8 and 6.1.1.4'

loop_
_geom_angle_atom_site_label_1
_geom_angle_atom_site_label_2
_geom_angle_atom_site_label_3
_geom_angle
C7 O1 C1 117.57(14)
C4 O3 C9 118.02(15)
C2 C1 C6 122.33(16)
C2 C1 O1 120.23(15)
C6 C1 O1 117.31(16)
C1 C2 C3 116.58(16)
C1 C2 C11 122.40(15)
C3 C2 C11 121.02(16)
C4 C3 C2 121.33(17)
C4 C3 H1 119.3
C2 C3 H1 119.3
O3 C4 C3 123.79(16)
O3 C4 C5 115.01(16)
C3 C4 C5 121.20(16)
C6 C5 C4 117.32(16)
C6 C5 C10 121.61(18)
C4 C5 C10 121.07(17)
C1 C6 C5 121.23(17)
C1 C6 H2 119.4
C5 C6 H2 119.4
O2 C7 O1 122.63(18)
O2 C7 C8 125.96(19)
O1 C7 C8 111.41(18)
C7 C8 H3 109.5
C7 C8 H4 109.5
H3 C8 H4 109.5
C7 C8 H5 109.5
H3 C8 H5 109.5
H4 C8 H5 109.5
O3 C9 H6 109.5
O3 C9 H7 109.5
H6 C9 H7 109.5
O3 C9 H8 109.5
H6 C9 H8 109.5
H7 C9 H8 109.5
C5 C10 H9 109.5
C5 C10 H10 109.5
H9 C10 H10 109.5
C5 C10 H11 109.5
H9 C10 H11 109.5
H10 C10 H11 109.5
C2 C11 C13 111.77(15)
C2 C11 C12 111.54(15)
C13 C11 C12 110.65(17)
C2 C11 H12 107.5
C13 C11 H12 107.5
C12 C11 H12 107.5
C11 C12 H13 109.5
C11 C12 H14 109.5
H13 C12 H14 109.5
C11 C12 H15 109.5
H13 C12 H15 109.5
H14 C12 H15 109.5
C11 C13 H16 109.5
C11 C13 H17 109.5
H16 C13 H17 109.5
C11 C13 H19 109.5
H16 C13 H19 109.5
H17 C13 H19 109.5

loop_
_geom_bond_atom_site_label_1
_geom_bond_atom_site_label_2
_geom_bond_distance
O1 C7 1.341(2)
O1 C1 1.421(2)
O2 C7 1.183(2)
O3 C4 1.374(2)
O3 C9 1.420(2)
C1 C2 1.376(2)
C1 C6 1.379(2)
C2 C3 1.401(2)
C2 C11 1.516(2)
C3 C4 1.380(2)
C3 H1 0.9300
C4 C5 1.392(3)
C5 C6 1.380(2)
C5 C10 1.502(3)
C6 H2 0.9300
C7 C8 1.484(3)
C11 C13 1.521(3)
C11 C12 1.522(3)
C8 H3 0.9600
C8 H4 0.9600
C8 H5 0.9600
C9 H6 0.9600
C9 H7 0.9600
C9 H8 0.9600
C10 H9 0.9600
C10 H10 0.9600
C10 H11 0.9600
C11 H12 0.9800
C12 H13 0.9600
C12 H14 0.9600
C12 H15 0.9600
C13 H16 0.9600
C13 H17 0.9600
C13 H19 0.9600

loop_
_geom_hbond_atom_site_label_D
_geom_hbond_atom_site_label_H
_geom_hbond_atom_site_label_A
_geom_hbond_site_symmetry_A
_geom_hbond_distance_DH
_geom_hbond_distance_HA
_geom_hbond_distance_DA
_geom_hbond_angle_DHA
C3 H1 O2 4_555 0.93 2.60 3.523(3) 171

loop_
_geom_torsion_atom_site_label_1
_geom_torsion_atom_site_label_2
_geom_torsion_atom_site_label_3
_geom_torsion_atom_site_label_4
_geom_torsion
C7 O1 C1 C2 -95.9(2)
C7 O1 C1 C6 88.2(2)
C6 C1 C2 C3 0.8(3)
O1 C1 C2 C3 -174.89(14)
C6 C1 C2 C11 -179.47(17)
O1 C1 C2 C11 4.8(2)
C1 C2 C3 C4 -0.3(2)
C11 C2 C3 C4 179.98(16)
C9 O3 C4 C3 -7.0(3)
C9 O3 C4 C5 173.38(16)
C2 C3 C4 O3 179.64(15)
C2 C3 C4 C5 -0.8(3)
O3 C4 C5 C6 -179.06(15)
C3 C4 C5 C6 1.3(3)
O3 C4 C5 C10 0.3(3)
C3 C4 C5 C10 -179.34(18)
C2 C1 C6 C5 -0.3(3)
O1 C1 C6 C5 175.57(16)
C4 C5 C6 C1 -0.8(3)
C10 C5 C6 C1 179.85(19)
C1 O1 C7 O2 6.1(3)
C1 O1 C7 C8 -174.65(16)
C1 C2 C11 C13 -118.73(19)
C3 C2 C11 C13 61.0(2)
C1 C2 C11 C12 116.80(19)
C3 C2 C11 C12 -63.5(2)
